data_7239997
loop_
_publ_author_name
'Pembere, Anthony M. S.'
'Cui, Chaonan'
'Anumula, Rajini'
'Wu, Haiming'
'An, Pan'
'Liang, Tongling'
'Luo, Zhixun'

_publ_section_title
;
 Correction: A hexagonal Ni<sub>6</sub> cluster protected by
 2-phenylethanethiol for catalytic conversion of toluene to benzaldehyde.
;
_journal_issue 10
_journal_name_full 'Physical chemistry chemical physics : PCCP'
_journal_page_first 6010
_journal_page_last 6010
_journal_paper_doi 10.1039/d0cp90052d
_journal_volume 22
_journal_year 2020
_chemical_formula_moiety 'C96 H108 Ni6 S12'
_chemical_formula_sum 'C96 H108 Ni6 S12'
_chemical_formula_weight 1998.80
_space_group_crystal_system monoclinic
_space_group_IT_number 14
_space_group_name_Hall '-P 2yn'
_space_group_name_H-M_alt 'P 1 21/n 1'
_atom_sites_solution_hydrogens geom
_atom_sites_solution_primary dual
_audit_creation_date 2018-05-21
_audit_creation_method
;
Olex2 1.2
(compiled 2018.04.26 svn.r3504 for OlexSys, GUI svn.r5492)
;
_audit_update_record
;
2020-02-14 deposited with the CCDC.	2020-02-17 downloaded from the CCDC.
;
_cell_angle_alpha 90
_cell_angle_beta 92.071(5)
_cell_angle_gamma 90
_cell_formula_units_Z 2
_cell_length_a 11.244(3)
_cell_length_b 12.415(3)
_cell_length_c 32.461(9)
_cell_measurement_reflns_used 14461
_cell_measurement_temperature 173(2)
_cell_measurement_theta_max 27.4797
_cell_measurement_theta_min 1.2554
_cell_volume 4528(2)
_computing_cell_refinement 'CrystalClear (Rigaku Inc., 2007)'
_computing_data_collection 'CrystalClear (Rigaku Inc., 2007)'
_computing_data_reduction 'CrystalClear (Rigaku Inc., 2007)'
_computing_molecular_graphics 'Olex2 (Dolomanov et al., 2009)'
_computing_publication_material 'CIFTAB (Sheldrick, 2014)'
_computing_structure_refinement 'ShelXL (Sheldrick, 2015)'
_computing_structure_solution 'ShelXT (Sheldrick, 2015)'
_diffrn_ambient_temperature 173.15
_diffrn_measured_fraction_theta_full 0.994
_diffrn_measured_fraction_theta_max 0.990
_diffrn_measurement_device_type 'MM007-HF CCD(Saturn 724+)'
_diffrn_measurement_method '\w scans at fixed \c = 45\%'
_diffrn_radiation_monochromator Confocal
_diffrn_radiation_type MoK\a
_diffrn_radiation_wavelength 0.71073
_diffrn_reflns_av_R_equivalents 0.0510
_diffrn_reflns_av_unetI/netI 0.0505
_diffrn_reflns_Laue_measured_fraction_full 0.994
_diffrn_reflns_Laue_measured_fraction_max 0.990
_diffrn_reflns_limit_h_max 13
_diffrn_reflns_limit_h_min -14
_diffrn_reflns_limit_k_max 15
_diffrn_reflns_limit_k_min -16
_diffrn_reflns_limit_l_max 32
_diffrn_reflns_limit_l_min -42
_diffrn_reflns_number 32180
_diffrn_reflns_point_group_measured_fraction_full 0.994
_diffrn_reflns_point_group_measured_fraction_max 0.990
_diffrn_reflns_theta_full 25.242
_diffrn_reflns_theta_max 27.507
_diffrn_reflns_theta_min 1.939
_diffrn_source 'Rotating Anode'
_exptl_absorpt_coefficient_mu 1.545
_exptl_absorpt_correction_T_max 1.00000
_exptl_absorpt_correction_T_min 0.85297
_exptl_absorpt_correction_type multi-scan
_exptl_absorpt_process_details 'CrystalClear (Rigaku Inc., 2007)'
_exptl_crystal_colour black
_exptl_crystal_density_diffrn 1.466
_exptl_crystal_description plate
_exptl_crystal_F_000 2088
_exptl_crystal_size_max 0.171
_exptl_crystal_size_mid 0.142
_exptl_crystal_size_min 0.051
_refine_diff_density_max 0.400
_refine_diff_density_min -0.495
_refine_diff_density_rms 0.092
_refine_ls_extinction_method none
_refine_ls_goodness_of_fit_ref 1.126
_refine_ls_hydrogen_treatment constr
_refine_ls_matrix_type full
_refine_ls_number_parameters 514
_refine_ls_number_reflns 10290
_refine_ls_number_restraints 0
_refine_ls_restrained_S_all 1.126
_refine_ls_R_factor_all 0.0572
_refine_ls_R_factor_gt 0.0498
_refine_ls_shift/su_max 0.001
_refine_ls_shift/su_mean 0.000
_refine_ls_structure_factor_coef Fsqd
_refine_ls_weighting_details 'w=1/[\s^2^(Fo^2^)+(0.0089P)^2^+8.5062P] where P=(Fo^2^+2Fc^2^)/3'
_refine_ls_weighting_scheme calc
_refine_ls_wR_factor_gt 0.0836
_refine_ls_wR_factor_ref 0.0872
_reflns_Friedel_coverage 0.000
_reflns_number_gt 9319
_reflns_number_total 10290
_reflns_threshold_expression 'I > 2\s(I)'
_cod_data_source_file d0cp90052d1.cif
_cod_data_source_block mx7095l
_cod_depositor_comments
;Adding full bibliography for 7239997.cif.

 Adding full bibliography for 7239997.cif.
;
_cod_database_code 7239997
_shelx_shelxl_version_number 2016/6
_shelx_space_group_comment
;
The symmetry employed for this shelxl refinement is uniquely defined
by the following loop, which should always be used as a source of
symmetry information in preference to the above space-group names.
They are only intended as comments.
;
_shelx_estimated_absorpt_t_max 0.925
_shelx_estimated_absorpt_t_min 0.778
_olex2_refinement_description
;
1. Fixed Uiso
 At 1.2 times of:
  All C(H) groups, All C(H,H) groups
2.a Secondary CH2 refined with riding coordinates:
 C7(H7A,H7B), C8(H8A,H8B), C15(H15A,H15B), C16(H16A,H16B), C23(H23A,H23B),
 C24(H24A,H24B), C31(H31A,H31B), C32(H32A,H32B), C39(H39A,H39B), C40(H40A,H40B),
  C47(H47A,H47B), C48(H48A,H48B)
2.b Aromatic/amide H refined with riding coordinates:
 C2(H2), C3(H3), C4(H4), C5(H5), C6(H6), C10(H10), C11(H11), C12(H12),
 C13(H13), C14(H14), C18(H18), C19(H19), C20(H20), C21(H21), C22(H22), C26(H26),
  C27(H27), C28(H28), C29(H29), C30(H30), C34(H34), C35(H35), C36(H36),
 C37(H37), C38(H38), C42(H42), C43(H43), C44(H44), C45(H45), C46(H46)
;
_olex2_submission_special_instructions 'No special instructions were received'

loop_
_space_group_symop_operation_xyz
'x, y, z'
'-x+1/2, y+1/2, -z+1/2'
'-x, -y, -z'
'x-1/2, -y-1/2, z-1/2'

loop_
_atom_site_label
_atom_site_type_symbol
_atom_site_fract_x
_atom_site_fract_y
_atom_site_fract_z
_atom_site_U_iso_or_equiv
_atom_site_adp_type
_atom_site_occupancy
_atom_site_site_symmetry_order
_atom_site_calc_flag
_atom_site_refinement_flags_posn
_atom_site_refinement_flags_adp
_atom_site_refinement_flags_occupancy
_atom_site_disorder_assembly
_atom_site_disorder_group
Ni1 Ni 0.25569(3) 0.43836(3) 0.46628(2) 0.01368(9) Uani 1 1 d . . . . .
S1 S 0.34520(6) 0.30371(6) 0.43650(2) 0.01570(15) Uani 1 1 d . . . . .
C1 C 0.4274(3) 0.3865(2) 0.31631(9) 0.0179(6) Uani 1 1 d . . . . .
S2 S 0.62810(6) 0.26233(6) 0.46866(2) 0.01529(15) Uani 1 1 d . . . . .
Ni2 Ni 0.45069(3) 0.28636(3) 0.49441(2) 0.01448(9) Uani 1 1 d . . . . .
C2 C 0.4037(3) 0.3383(3) 0.27821(10) 0.0255(7) Uani 1 1 d . . . . .
H2 H 0.349241 0.279948 0.276173 0.031 Uiso 1 1 calc R . . . .
Ni3 Ni 0.69142(3) 0.33857(3) 0.52749(2) 0.01363(9) Uani 1 1 d . . . . .
C3 C 0.4587(3) 0.3744(3) 0.24298(10) 0.0310(8) Uani 1 1 d . . . . .
H3 H 0.440420 0.341584 0.217080 0.037 Uiso 1 1 calc R . . . .
S3 S 0.72506(6) 0.43984(6) 0.58237(2) 0.01473(14) Uani 1 1 d . . . . .
S4 S 0.54707(6) 0.24470(6) 0.55244(2) 0.01562(15) Uani 1 1 d . . . . .
C4 C 0.5397(3) 0.4577(3) 0.24575(11) 0.0282(7) Uani 1 1 d . . . . .
H4 H 0.577411 0.482280 0.221775 0.034 Uiso 1 1 calc R . . . .
S5 S 0.28383(6) 0.33784(6) 0.52129(2) 0.01574(15) Uani 1 1 d . . . . .
C5 C 0.5659(3) 0.5055(3) 0.28344(10) 0.0254(7) Uani 1 1 d . . . . .
H5 H 0.622102 0.562576 0.285414 0.031 Uiso 1 1 calc R . . . .
S6 S 0.15625(6) 0.56943(6) 0.49428(2) 0.01439(14) Uani 1 1 d . . . . .
C6 C 0.5100(3) 0.4701(3) 0.31849(9) 0.0215(7) Uani 1 1 d . . . . .
H6 H 0.528537 0.503313 0.344290 0.026 Uiso 1 1 calc R . . . .
C7 C 0.3593(3) 0.3516(2) 0.35347(9) 0.0192(6) Uani 1 1 d . . . . .
H7A H 0.323671 0.280018 0.347777 0.023 Uiso 1 1 calc R . . . .
H7B H 0.293410 0.403044 0.357409 0.023 Uiso 1 1 calc R . . . .
C8 C 0.4349(2) 0.3452(2) 0.39334(9) 0.0171(6) Uani 1 1 d . . . . .
H8A H 0.470880 0.416521 0.399379 0.020 Uiso 1 1 calc R . . . .
H8B H 0.500252 0.292872 0.389928 0.020 Uiso 1 1 calc R . . . .
C9 C 0.5396(3) 0.0615(2) 0.40537(10) 0.0197(6) Uani 1 1 d . . . . .
C10 C 0.4270(3) 0.0482(3) 0.38695(11) 0.0246(7) Uani 1 1 d . . . . .
H10 H 0.361037 0.035392 0.403772 0.030 Uiso 1 1 calc R . . . .
C11 C 0.4091(3) 0.0532(3) 0.34447(11) 0.0314(8) Uani 1 1 d . . . . .
H11 H 0.331474 0.043976 0.332475 0.038 Uiso 1 1 calc R . . . .
C12 C 0.5042(4) 0.0717(3) 0.31961(11) 0.0340(8) Uani 1 1 d . . . . .
H12 H 0.492495 0.074766 0.290505 0.041 Uiso 1 1 calc R . . . .
C13 C 0.6167(3) 0.0856(3) 0.33761(11) 0.0335(8) Uani 1 1 d . . . . .
H13 H 0.682487 0.098376 0.320729 0.040 Uiso 1 1 calc R . . . .
C14 C 0.6341(3) 0.0810(3) 0.38020(10) 0.0252(7) Uani 1 1 d . . . . .
H14 H 0.711610 0.091260 0.392154 0.030 Uiso 1 1 calc R . . . .
C15 C 0.5553(3) 0.0498(2) 0.45159(9) 0.0207(6) Uani 1 1 d . . . . .
H15A H 0.571172 -0.027108 0.457715 0.025 Uiso 1 1 calc R . . . .
H15B H 0.478575 0.068172 0.463877 0.025 Uiso 1 1 calc R . . . .
C16 C 0.6524(3) 0.1162(2) 0.47361(10) 0.0208(6) Uani 1 1 d . . . . .
H16A H 0.730170 0.097721 0.462107 0.025 Uiso 1 1 calc R . . . .
H16B H 0.655854 0.096734 0.503205 0.025 Uiso 1 1 calc R . . . .
C17 C 0.7929(3) 0.3081(3) 0.66646(10) 0.0237(7) Uani 1 1 d . . . . .
C18 C 0.7057(3) 0.2307(3) 0.67390(13) 0.0373(9) Uani 1 1 d . . . . .
H18 H 0.693181 0.172707 0.655150 0.045 Uiso 1 1 calc R . . . .
C19 C 0.6379(4) 0.2383(4) 0.70847(15) 0.0549(14) Uani 1 1 d . . . . .
H19 H 0.579292 0.185196 0.713445 0.066 Uiso 1 1 calc R . . . .
C20 C 0.6545(4) 0.3219(4) 0.73554(15) 0.0574(15) Uani 1 1 d . . . . .
H20 H 0.606527 0.327017 0.758972 0.069 Uiso 1 1 calc R . . . .
C21 C 0.7403(4) 0.3985(4) 0.72903(12) 0.0431(11) Uani 1 1 d . . . . .
H21 H 0.752544 0.455921 0.748068 0.052 Uiso 1 1 calc R . . . .
C22 C 0.8085(3) 0.3912(3) 0.69447(11) 0.0300(8) Uani 1 1 d . . . . .
H22 H 0.867346 0.444366 0.689927 0.036 Uiso 1 1 calc R . . . .
C23 C 0.8684(3) 0.2995(3) 0.62899(10) 0.0222(7) Uani 1 1 d . . . . .
H23A H 0.836705 0.240834 0.611096 0.027 Uiso 1 1 calc R . . . .
H23B H 0.950525 0.279601 0.638080 0.027 Uiso 1 1 calc R . . . .
C24 C 0.8728(3) 0.4028(3) 0.60382(10) 0.0201(6) Uani 1 1 d . . . . .
H24A H 0.927977 0.392949 0.581039 0.024 Uiso 1 1 calc R . . . .
H24B H 0.903899 0.461963 0.621573 0.024 Uiso 1 1 calc R . . . .
C25 C 0.3096(3) 0.2701(2) 0.64642(9) 0.0184(6) Uani 1 1 d . . . . .
C26 C 0.2439(3) 0.3636(3) 0.63867(9) 0.0205(6) Uani 1 1 d . . . . .
H26 H 0.254624 0.402281 0.613832 0.025 Uiso 1 1 calc R . . . .
C27 C 0.1631(3) 0.4010(3) 0.66662(10) 0.0252(7) Uani 1 1 d . . . . .
H27 H 0.118642 0.464665 0.660821 0.030 Uiso 1 1 calc R . . . .
C28 C 0.1475(3) 0.3454(3) 0.70301(10) 0.0299(8) Uani 1 1 d . . . . .
H28 H 0.091512 0.370114 0.722100 0.036 Uiso 1 1 calc R . . . .
C29 C 0.2139(3) 0.2537(3) 0.71137(10) 0.0282(8) Uani 1 1 d . . . . .
H29 H 0.204363 0.216215 0.736554 0.034 Uiso 1 1 calc R . . . .
C30 C 0.2943(3) 0.2160(3) 0.68337(9) 0.0231(7) Uani 1 1 d . . . . .
H30 H 0.339110 0.152742 0.689447 0.028 Uiso 1 1 calc R . . . .
C31 C 0.3912(3) 0.2238(2) 0.61468(9) 0.0189(6) Uani 1 1 d . . . . .
H31A H 0.341650 0.194821 0.591413 0.023 Uiso 1 1 calc R . . . .
H31B H 0.435920 0.162818 0.627330 0.023 Uiso 1 1 calc R . . . .
C32 C 0.4799(3) 0.3037(2) 0.59771(9) 0.0169(6) Uani 1 1 d . . . . .
H32A H 0.542487 0.320236 0.619011 0.020 Uiso 1 1 calc R . . . .
H32B H 0.438776 0.371671 0.589985 0.020 Uiso 1 1 calc R . . . .
C33 C 0.0267(3) 0.1286(2) 0.55992(9) 0.0191(6) Uani 1 1 d . . . . .
C34 C -0.0782(3) 0.0948(2) 0.53975(10) 0.0213(7) Uani 1 1 d . . . . .
H34 H -0.111896 0.137128 0.517915 0.026 Uiso 1 1 calc R . . . .
C35 C -0.1345(3) 0.0001(3) 0.55103(11) 0.0265(7) Uani 1 1 d . . . . .
H35 H -0.206125 -0.021723 0.537026 0.032 Uiso 1 1 calc R . . . .
C36 C -0.0860(3) -0.0623(3) 0.58270(11) 0.0277(7) Uani 1 1 d . . . . .
H36 H -0.124057 -0.127153 0.590375 0.033 Uiso 1 1 calc R . . . .
C37 C 0.0184(3) -0.0300(3) 0.60324(12) 0.0350(9) Uani 1 1 d . . . . .
H37 H 0.051545 -0.072330 0.625162 0.042 Uiso 1 1 calc R . . . .
C38 C 0.0739(3) 0.0643(3) 0.59159(11) 0.0303(8) Uani 1 1 d . . . . .
H38 H 0.145880 0.085592 0.605549 0.036 Uiso 1 1 calc R . . . .
C39 C 0.0864(3) 0.2325(2) 0.54864(10) 0.0195(6) Uani 1 1 d . . . . .
H39A H 0.116779 0.268371 0.574153 0.023 Uiso 1 1 calc R . . . .
H39B H 0.026689 0.280840 0.535174 0.023 Uiso 1 1 calc R . . . .
C40 C 0.1889(3) 0.2166(2) 0.51992(10) 0.0191(6) Uani 1 1 d . . . . .
H40A H 0.157419 0.203873 0.491454 0.023 Uiso 1 1 calc R . . . .
H40B H 0.236355 0.152891 0.528728 0.023 Uiso 1 1 calc R . . . .
C41 C 0.0820(3) 0.6734(2) 0.61123(9) 0.0186(6) Uani 1 1 d . . . . .
C42 C 0.1889(3) 0.6824(3) 0.63446(10) 0.0237(7) Uani 1 1 d . . . . .
H42 H 0.262307 0.683867 0.620851 0.028 Uiso 1 1 calc R . . . .
C43 C 0.1889(3) 0.6891(3) 0.67675(10) 0.0280(7) Uani 1 1 d . . . . .
H43 H 0.262042 0.695011 0.692153 0.034 Uiso 1 1 calc R . . . .
C44 C 0.0825(3) 0.6872(3) 0.69696(10) 0.0283(8) Uani 1 1 d . . . . .
H44 H 0.082759 0.691598 0.726182 0.034 Uiso 1 1 calc R . . . .
C45 C -0.0243(3) 0.6789(3) 0.67449(10) 0.0243(7) Uani 1 1 d . . . . .
H45 H -0.097520 0.677713 0.688211 0.029 Uiso 1 1 calc R . . . .
C46 C -0.0236(3) 0.6723(2) 0.63185(10) 0.0203(6) Uani 1 1 d . . . . .
H46 H -0.096969 0.666962 0.616518 0.024 Uiso 1 1 calc R . . . .
C47 C 0.0827(3) 0.6657(2) 0.56460(9) 0.0188(6) Uani 1 1 d . . . . .
H47A H 0.120583 0.731019 0.553537 0.023 Uiso 1 1 calc R . . . .
H47B H -0.000432 0.663131 0.553462 0.023 Uiso 1 1 calc R . . . .
C48 C 0.1494(3) 0.5659(2) 0.55001(9) 0.0164(6) Uani 1 1 d . . . . .
H48A H 0.107749 0.499853 0.558641 0.020 Uiso 1 1 calc R . . . .
H48B H 0.230971 0.564890 0.562586 0.020 Uiso 1 1 calc R . . . .

loop_
_atom_site_aniso_label
_atom_site_aniso_U_11
_atom_site_aniso_U_22
_atom_site_aniso_U_33
_atom_site_aniso_U_23
_atom_site_aniso_U_13
_atom_site_aniso_U_12
Ni1 0.01288(17) 0.01304(18) 0.01519(19) -0.00011(14) 0.00155(14) 0.00067(14)
S1 0.0146(3) 0.0162(3) 0.0163(4) -0.0017(3) 0.0011(3) 0.0018(3)
C1 0.0160(14) 0.0188(15) 0.0189(15) -0.0012(12) -0.0014(12) 0.0032(12)
S2 0.0134(3) 0.0158(3) 0.0167(4) -0.0016(3) 0.0005(3) -0.0008(3)
Ni2 0.01245(17) 0.01527(18) 0.01576(19) -0.00012(15) 0.00078(14) 0.00054(14)
C2 0.0255(16) 0.0250(17) 0.0261(17) -0.0074(14) -0.0003(13) -0.0023(14)
Ni3 0.01256(17) 0.01402(18) 0.01434(18) -0.00098(15) 0.00102(14) -0.00129(14)
C3 0.039(2) 0.035(2) 0.0190(17) -0.0100(15) 0.0030(15) -0.0016(16)
S3 0.0145(3) 0.0148(3) 0.0149(3) -0.0008(3) 0.0009(3) 0.0002(3)
S4 0.0143(3) 0.0161(3) 0.0165(4) -0.0008(3) 0.0012(3) -0.0019(3)
C4 0.0289(17) 0.0325(19) 0.0237(17) 0.0020(15) 0.0063(14) 0.0012(15)
S5 0.0148(3) 0.0160(3) 0.0165(4) 0.0005(3) 0.0013(3) 0.0011(3)
C5 0.0225(16) 0.0268(17) 0.0269(18) 0.0010(14) -0.0014(13) -0.0036(13)
S6 0.0132(3) 0.0149(3) 0.0152(3) 0.0001(3) 0.0020(3) 0.0005(3)
C6 0.0246(16) 0.0234(16) 0.0164(15) -0.0010(13) -0.0005(12) -0.0002(13)
C7 0.0178(14) 0.0185(15) 0.0212(16) -0.0058(12) -0.0013(12) 0.0010(12)
C8 0.0135(13) 0.0211(15) 0.0165(15) -0.0020(12) 0.0004(11) 0.0018(12)
C9 0.0266(16) 0.0093(13) 0.0233(16) -0.0025(12) 0.0009(13) 0.0001(12)
C10 0.0232(16) 0.0189(16) 0.0320(19) -0.0034(14) 0.0032(14) -0.0019(13)
C11 0.0345(19) 0.0292(19) 0.0295(19) -0.0042(15) -0.0136(15) -0.0009(15)
C12 0.052(2) 0.0289(19) 0.0209(18) -0.0017(15) 0.0000(16) -0.0044(17)
C13 0.042(2) 0.0303(19) 0.0291(19) -0.0038(16) 0.0116(16) -0.0063(16)
C14 0.0254(17) 0.0230(17) 0.0274(18) -0.0034(14) 0.0028(14) -0.0020(13)
C15 0.0251(16) 0.0153(15) 0.0217(16) -0.0023(12) 0.0026(13) -0.0009(12)
C16 0.0196(15) 0.0172(15) 0.0254(17) -0.0014(13) -0.0011(13) 0.0041(12)
C17 0.0166(14) 0.0265(17) 0.0277(17) 0.0123(14) -0.0037(13) 0.0053(13)
C18 0.0246(18) 0.038(2) 0.049(2) 0.0223(19) -0.0066(17) -0.0044(16)
C19 0.026(2) 0.075(3) 0.064(3) 0.048(3) 0.005(2) 0.003(2)
C20 0.039(2) 0.087(4) 0.048(3) 0.047(3) 0.024(2) 0.029(3)
C21 0.049(2) 0.054(3) 0.027(2) 0.0183(18) 0.0113(18) 0.030(2)
C22 0.0281(18) 0.035(2) 0.0267(18) 0.0076(15) 0.0031(14) 0.0095(15)
C23 0.0218(15) 0.0214(16) 0.0233(16) 0.0012(13) -0.0025(13) 0.0045(13)
C24 0.0160(14) 0.0231(16) 0.0209(16) 0.0012(13) -0.0018(12) 0.0008(12)
C25 0.0143(13) 0.0231(16) 0.0179(15) -0.0008(12) -0.0007(11) -0.0073(12)
C26 0.0205(15) 0.0237(16) 0.0176(15) -0.0019(13) 0.0023(12) -0.0034(13)
C27 0.0190(15) 0.0300(18) 0.0267(17) -0.0058(14) -0.0003(13) -0.0002(14)
C28 0.0201(16) 0.048(2) 0.0216(17) -0.0059(16) 0.0072(13) -0.0027(15)
C29 0.0260(17) 0.042(2) 0.0164(16) 0.0031(15) 0.0025(13) -0.0092(15)
C30 0.0221(15) 0.0280(17) 0.0191(16) 0.0058(13) -0.0002(12) -0.0052(13)
C31 0.0181(14) 0.0165(15) 0.0223(16) 0.0015(12) 0.0030(12) -0.0006(12)
C32 0.0166(14) 0.0182(15) 0.0160(15) -0.0006(12) 0.0027(11) -0.0014(12)
C33 0.0169(14) 0.0188(15) 0.0218(16) 0.0005(12) 0.0036(12) 0.0003(12)
C34 0.0194(15) 0.0181(15) 0.0263(17) 0.0011(13) -0.0016(13) 0.0011(12)
C35 0.0193(15) 0.0255(17) 0.0345(19) -0.0019(15) -0.0013(14) -0.0027(13)
C36 0.0229(16) 0.0210(16) 0.039(2) 0.0044(15) 0.0016(14) -0.0033(13)
C37 0.0289(18) 0.033(2) 0.042(2) 0.0181(17) -0.0083(16) -0.0025(16)
C38 0.0205(16) 0.0301(19) 0.040(2) 0.0084(16) -0.0068(15) -0.0032(14)
C39 0.0162(14) 0.0164(15) 0.0260(17) 0.0000(13) 0.0013(12) 0.0007(12)
C40 0.0187(14) 0.0156(14) 0.0230(16) 0.0021(12) 0.0009(12) 0.0002(12)
C41 0.0221(15) 0.0148(14) 0.0188(15) -0.0028(12) 0.0019(12) -0.0004(12)
C42 0.0169(14) 0.0299(18) 0.0246(17) -0.0035(14) 0.0038(13) -0.0024(13)
C43 0.0238(16) 0.0343(19) 0.0256(18) -0.0061(15) -0.0020(14) -0.0019(14)
C44 0.0319(18) 0.039(2) 0.0145(16) -0.0074(14) 0.0032(13) -0.0030(16)
C45 0.0236(16) 0.0279(17) 0.0219(17) -0.0030(14) 0.0065(13) 0.0005(14)
C46 0.0189(14) 0.0195(15) 0.0225(16) -0.0024(13) 0.0004(12) -0.0014(12)
C47 0.0173(14) 0.0221(16) 0.0169(15) -0.0006(12) 0.0021(12) 0.0018(12)
C48 0.0185(14) 0.0155(14) 0.0153(14) 0.0013(12) 0.0022(11) 0.0031(12)

loop_
_atom_type_symbol
_atom_type_description
_atom_type_scat_dispersion_real
_atom_type_scat_dispersion_imag
_atom_type_scat_source
C C 0.0033 0.0016 'International Tables Vol C Tables 4.2.6.8 and 6.1.1.4'
H H 0.0000 0.0000 'International Tables Vol C Tables 4.2.6.8 and 6.1.1.4'
Ni Ni 0.3393 1.1124 'International Tables Vol C Tables 4.2.6.8 and 6.1.1.4'
S S 0.1246 0.1234 'International Tables Vol C Tables 4.2.6.8 and 6.1.1.4'

loop_
_geom_angle_atom_site_label_1
_geom_angle_atom_site_label_2
_geom_angle_atom_site_label_3
_geom_angle
_geom_angle_site_symmetry_1
_geom_angle_site_symmetry_3
_geom_angle_publ_flag
S1 Ni1 Ni3 132.58(3) . 3_666 ?
S1 Ni1 S3 98.55(4) . 3_666 ?
S3 Ni1 Ni3 49.87(2) 3_666 3_666 ?
S5 Ni1 S1 82.54(3) . . ?
S5 Ni1 Ni3 118.27(3) . 3_666 ?
S5 Ni1 S3 163.69(3) . 3_666 ?
S6 Ni1 S1 176.56(3) . . ?
S6 Ni1 Ni3 49.78(2) . 3_666 ?
S6 Ni1 S3 81.51(3) . 3_666 ?
S6 Ni1 S5 98.38(3) . . ?
Ni1 S1 Ni2 86.55(3) . . ?
C8 S1 Ni1 113.41(10) . . ?
C8 S1 Ni2 112.79(10) . . ?
C2 C1 C6 118.1(3) . . ?
C2 C1 C7 120.0(3) . . ?
C6 C1 C7 121.9(3) . . ?
Ni2 S2 Ni3 83.29(3) . . ?
C16 S2 Ni2 103.48(11) . . ?
C16 S2 Ni3 107.60(10) . . ?
S1 Ni2 S2 99.00(4) . . ?
S1 Ni2 Ni3 138.63(3) . . ?
S1 Ni2 S4 171.68(3) . . ?
S2 Ni2 Ni3 48.56(3) . . ?
S4 Ni2 S2 82.46(3) . . ?
S4 Ni2 Ni3 47.36(2) . . ?
S5 Ni2 S1 82.45(3) . . ?
S5 Ni2 S2 170.57(3) . . ?
S5 Ni2 Ni3 125.35(3) . . ?
S5 Ni2 S4 97.46(3) . . ?
C1 C2 H2 119.5 . . ?
C1 C2 C3 121.0(3) . . ?
C3 C2 H2 119.5 . . ?
Ni1 Ni3 Ni2 115.328(16) 3_666 . ?
S2 Ni3 Ni1 122.41(3) . 3_666 ?
S2 Ni3 Ni2 48.15(2) . . ?
S3 Ni3 Ni1 49.89(2) . 3_666 ?
S3 Ni3 S2 167.82(3) . . ?
S3 Ni3 Ni2 123.29(3) . . ?
S4 Ni3 Ni1 130.74(3) . 3_666 ?
S4 Ni3 S2 82.64(3) . . ?
S4 Ni3 Ni2 48.01(2) . . ?
S4 Ni3 S3 96.50(3) . . ?
S4 Ni3 S6 176.46(3) . 3_666 ?
S6 Ni3 Ni1 49.59(2) 3_666 3_666 ?
S6 Ni3 S2 100.03(3) 3_666 . ?
S6 Ni3 Ni2 135.53(3) 3_666 . ?
S6 Ni3 S3 81.38(3) 3_666 . ?
C2 C3 H3 120.0 . . ?
C4 C3 C2 119.9(3) . . ?
C4 C3 H3 120.0 . . ?
Ni3 S3 Ni1 80.24(3) . 3_666 ?
C24 S3 Ni1 109.45(10) . 3_666 ?
C24 S3 Ni3 106.87(11) . . ?
Ni3 S4 Ni2 84.63(3) . . ?
C32 S4 Ni2 112.87(10) . . ?
C32 S4 Ni3 114.79(10) . . ?
C3 C4 H4 120.0 . . ?
C3 C4 C5 119.9(3) . . ?
C5 C4 H4 120.0 . . ?
Ni1 S5 Ni2 86.69(3) . . ?
C40 S5 Ni1 112.24(10) . . ?
C40 S5 Ni2 104.77(10) . . ?
C4 C5 H5 120.0 . . ?
C4 C5 C6 120.0(3) . . ?
C6 C5 H5 120.0 . . ?
Ni1 S6 Ni3 80.63(3) . 3_666 ?
C48 S6 Ni1 115.88(10) . . ?
C48 S6 Ni3 113.25(10) . 3_666 ?
C1 C6 H6 119.5 . . ?
C5 C6 C1 121.0(3) . . ?
C5 C6 H6 119.5 . . ?
C1 C7 H7A 108.7 . . ?
C1 C7 H7B 108.7 . . ?
C1 C7 C8 114.1(2) . . ?
H7A C7 H7B 107.6 . . ?
C8 C7 H7A 108.7 . . ?
C8 C7 H7B 108.7 . . ?
S1 C8 H8A 109.4 . . ?
S1 C8 H8B 109.4 . . ?
C7 C8 S1 111.0(2) . . ?
C7 C8 H8A 109.4 . . ?
C7 C8 H8B 109.4 . . ?
H8A C8 H8B 108.0 . . ?
C10 C9 C15 119.1(3) . . ?
C14 C9 C10 118.2(3) . . ?
C14 C9 C15 122.6(3) . . ?
C9 C10 H10 119.4 . . ?
C11 C10 C9 121.2(3) . . ?
C11 C10 H10 119.4 . . ?
C10 C11 H11 120.0 . . ?
C12 C11 C10 120.0(3) . . ?
C12 C11 H11 120.0 . . ?
C11 C12 H12 120.4 . . ?
C11 C12 C13 119.2(3) . . ?
C13 C12 H12 120.4 . . ?
C12 C13 H13 119.7 . . ?
C12 C13 C14 120.5(3) . . ?
C14 C13 H13 119.7 . . ?
C9 C14 C13 120.7(3) . . ?
C9 C14 H14 119.6 . . ?
C13 C14 H14 119.6 . . ?
C9 C15 H15A 107.8 . . ?
C9 C15 H15B 107.8 . . ?
C9 C15 C16 118.0(3) . . ?
H15A C15 H15B 107.2 . . ?
C16 C15 H15A 107.8 . . ?
C16 C15 H15B 107.8 . . ?
S2 C16 H16A 109.0 . . ?
S2 C16 H16B 109.0 . . ?
C15 C16 S2 113.0(2) . . ?
C15 C16 H16A 109.0 . . ?
C15 C16 H16B 109.0 . . ?
H16A C16 H16B 107.8 . . ?
C18 C17 C23 120.5(3) . . ?
C22 C17 C18 118.2(3) . . ?
C22 C17 C23 121.3(3) . . ?
C17 C18 H18 119.9 . . ?
C19 C18 C17 120.2(4) . . ?
C19 C18 H18 119.9 . . ?
C18 C19 H19 119.8 . . ?
C20 C19 C18 120.5(4) . . ?
C20 C19 H19 119.8 . . ?
C19 C20 H20 119.8 . . ?
C19 C20 C21 120.4(4) . . ?
C21 C20 H20 119.8 . . ?
C20 C21 H21 120.3 . . ?
C20 C21 C22 119.4(4) . . ?
C22 C21 H21 120.3 . . ?
C17 C22 C21 121.4(4) . . ?
C17 C22 H22 119.3 . . ?
C21 C22 H22 119.3 . . ?
C17 C23 H23A 108.8 . . ?
C17 C23 H23B 108.8 . . ?
C17 C23 C24 113.7(3) . . ?
H23A C23 H23B 107.7 . . ?
C24 C23 H23A 108.8 . . ?
C24 C23 H23B 108.8 . . ?
S3 C24 H24A 109.3 . . ?
S3 C24 H24B 109.3 . . ?
C23 C24 S3 111.6(2) . . ?
C23 C24 H24A 109.3 . . ?
C23 C24 H24B 109.3 . . ?
H24A C24 H24B 108.0 . . ?
C26 C25 C31 121.5(3) . . ?
C30 C25 C26 118.4(3) . . ?
C30 C25 C31 120.0(3) . . ?
C25 C26 H26 119.4 . . ?
C27 C26 C25 121.1(3) . . ?
C27 C26 H26 119.4 . . ?
C26 C27 H27 120.1 . . ?
C28 C27 C26 119.8(3) . . ?
C28 C27 H27 120.1 . . ?
C27 C28 H28 120.2 . . ?
C29 C28 C27 119.6(3) . . ?
C29 C28 H28 120.2 . . ?
C28 C29 H29 119.7 . . ?
C28 C29 C30 120.6(3) . . ?
C30 C29 H29 119.7 . . ?
C25 C30 H30 119.8 . . ?
C29 C30 C25 120.4(3) . . ?
C29 C30 H30 119.8 . . ?
C25 C31 H31A 108.6 . . ?
C25 C31 H31B 108.6 . . ?
C25 C31 C32 114.8(2) . . ?
H31A C31 H31B 107.6 . . ?
C32 C31 H31A 108.6 . . ?
C32 C31 H31B 108.6 . . ?
S4 C32 H32A 109.9 . . ?
S4 C32 H32B 109.9 . . ?
C31 C32 S4 108.9(2) . . ?
C31 C32 H32A 109.9 . . ?
C31 C32 H32B 109.9 . . ?
H32A C32 H32B 108.3 . . ?
C34 C33 C39 121.4(3) . . ?
C38 C33 C34 117.9(3) . . ?
C38 C33 C39 120.6(3) . . ?
C33 C34 H34 119.4 . . ?
C35 C34 C33 121.1(3) . . ?
C35 C34 H34 119.4 . . ?
C34 C35 H35 120.1 . . ?
C36 C35 C34 119.9(3) . . ?
C36 C35 H35 120.1 . . ?
C35 C36 H36 120.0 . . ?
C35 C36 C37 120.0(3) . . ?
C37 C36 H36 120.0 . . ?
C36 C37 H37 120.2 . . ?
C38 C37 C36 119.6(3) . . ?
C38 C37 H37 120.2 . . ?
C33 C38 H38 119.3 . . ?
C37 C38 C33 121.5(3) . . ?
C37 C38 H38 119.3 . . ?
C33 C39 H39A 109.0 . . ?
C33 C39 H39B 109.0 . . ?
C33 C39 C40 113.1(2) . . ?
H39A C39 H39B 107.8 . . ?
C40 C39 H39A 109.0 . . ?
C40 C39 H39B 109.0 . . ?
S5 C40 H40A 109.8 . . ?
S5 C40 H40B 109.8 . . ?
C39 C40 S5 109.2(2) . . ?
C39 C40 H40A 109.8 . . ?
C39 C40 H40B 109.8 . . ?
H40A C40 H40B 108.3 . . ?
C42 C41 C47 120.5(3) . . ?
C46 C41 C42 118.4(3) . . ?
C46 C41 C47 121.1(3) . . ?
C41 C42 H42 119.6 . . ?
C43 C42 C41 120.7(3) . . ?
C43 C42 H42 119.6 . . ?
C42 C43 H43 119.9 . . ?
C42 C43 C44 120.2(3) . . ?
C44 C43 H43 119.9 . . ?
C43 C44 H44 120.0 . . ?
C43 C44 C45 119.9(3) . . ?
C45 C44 H44 120.0 . . ?
C44 C45 H45 120.2 . . ?
C44 C45 C46 119.6(3) . . ?
C46 C45 H45 120.2 . . ?
C41 C46 C45 121.2(3) . . ?
C41 C46 H46 119.4 . . ?
C45 C46 H46 119.4 . . ?
C41 C47 H47A 109.1 . . ?
C41 C47 H47B 109.1 . . ?
C41 C47 C48 112.3(2) . . ?
H47A C47 H47B 107.9 . . ?
C48 C47 H47A 109.1 . . ?
C48 C47 H47B 109.1 . . ?
S6 C48 H48A 109.9 . . ?
S6 C48 H48B 109.9 . . ?
C47 C48 S6 109.1(2) . . ?
C47 C48 H48A 109.9 . . ?
C47 C48 H48B 109.9 . . ?
H48A C48 H48B 108.3 . . ?

loop_
_geom_bond_atom_site_label_1
_geom_bond_atom_site_label_2
_geom_bond_distance
_geom_bond_site_symmetry_2
_geom_bond_publ_flag
Ni1 S1 2.1937(9) . ?
Ni1 Ni3 2.8382(9) 3_666 ?
Ni1 S3 2.2026(9) 3_666 ?
Ni1 S5 2.1920(9) . ?
Ni1 S6 2.1903(9) . ?
S1 Ni2 2.1968(9) . ?
S1 C8 1.830(3) . ?
C1 C2 1.391(4) . ?
C1 C6 1.393(4) . ?
C1 C7 1.515(4) . ?
S2 Ni2 2.2108(10) . ?
S2 Ni3 2.2252(9) . ?
S2 C16 1.841(3) . ?
Ni2 Ni3 2.9478(9) . ?
Ni2 S4 2.2006(9) . ?
Ni2 S5 2.1928(9) . ?
C2 H2 0.9500 . ?
C2 C3 1.393(5) . ?
Ni3 S3 2.2020(9) . ?
Ni3 S4 2.1779(9) . ?
Ni3 S6 2.1966(9) 3_666 ?
C3 H3 0.9500 . ?
C3 C4 1.379(5) . ?
S3 C24 1.836(3) . ?
S4 C32 1.829(3) . ?
C4 H4 0.9500 . ?
C4 C5 1.382(5) . ?
S5 C40 1.845(3) . ?
C5 H5 0.9500 . ?
C5 C6 1.391(4) . ?
S6 C48 1.814(3) . ?
C6 H6 0.9500 . ?
C7 H7A 0.9900 . ?
C7 H7B 0.9900 . ?
C7 C8 1.524(4) . ?
C8 H8A 0.9900 . ?
C8 H8B 0.9900 . ?
C9 C10 1.391(4) . ?
C9 C14 1.384(4) . ?
C9 C15 1.511(4) . ?
C10 H10 0.9500 . ?
C10 C11 1.388(5) . ?
C11 H11 0.9500 . ?
C11 C12 1.381(5) . ?
C12 H12 0.9500 . ?
C12 C13 1.385(5) . ?
C13 H13 0.9500 . ?
C13 C14 1.390(5) . ?
C14 H14 0.9500 . ?
C15 H15A 0.9900 . ?
C15 H15B 0.9900 . ?
C15 C16 1.525(4) . ?
C16 H16A 0.9900 . ?
C16 H16B 0.9900 . ?
C17 C18 1.400(5) . ?
C17 C22 1.382(5) . ?
C17 C23 1.512(5) . ?
C18 H18 0.9500 . ?
C18 C19 1.383(6) . ?
C19 H19 0.9500 . ?
C19 C20 1.368(7) . ?
C20 H20 0.9500 . ?
C20 C21 1.377(7) . ?
C21 H21 0.9500 . ?
C21 C22 1.385(5) . ?
C22 H22 0.9500 . ?
C23 H23A 0.9900 . ?
C23 H23B 0.9900 . ?
C23 C24 1.522(4) . ?
C24 H24A 0.9900 . ?
C24 H24B 0.9900 . ?
C25 C26 1.394(4) . ?
C25 C30 1.391(4) . ?
C25 C31 1.517(4) . ?
C26 H26 0.9500 . ?
C26 C27 1.387(4) . ?
C27 H27 0.9500 . ?
C27 C28 1.385(5) . ?
C28 H28 0.9500 . ?
C28 C29 1.383(5) . ?
C29 H29 0.9500 . ?
C29 C30 1.386(5) . ?
C30 H30 0.9500 . ?
C31 H31A 0.9900 . ?
C31 H31B 0.9900 . ?
C31 C32 1.524(4) . ?
C32 H32A 0.9900 . ?
C32 H32B 0.9900 . ?
C33 C34 1.393(4) . ?
C33 C38 1.392(4) . ?
C33 C39 1.506(4) . ?
C34 H34 0.9500 . ?
C34 C35 1.390(4) . ?
C35 H35 0.9500 . ?
C35 C36 1.383(5) . ?
C36 H36 0.9500 . ?
C36 C37 1.387(5) . ?
C37 H37 0.9500 . ?
C37 C38 1.387(5) . ?
C38 H38 0.9500 . ?
C39 H39A 0.9900 . ?
C39 H39B 0.9900 . ?
C39 C40 1.522(4) . ?
C40 H40A 0.9900 . ?
C40 H40B 0.9900 . ?
C41 C42 1.400(4) . ?
C41 C46 1.384(4) . ?
C41 C47 1.517(4) . ?
C42 H42 0.9500 . ?
C42 C43 1.376(5) . ?
C43 H43 0.9500 . ?
C43 C44 1.385(5) . ?
C44 H44 0.9500 . ?
C44 C45 1.387(5) . ?
C45 H45 0.9500 . ?
C45 C46 1.387(4) . ?
C46 H46 0.9500 . ?
C47 H47A 0.9900 . ?
C47 H47B 0.9900 . ?
C47 C48 1.532(4) . ?
C48 H48A 0.9900 . ?
C48 H48B 0.9900 . ?

loop_
_geom_torsion_atom_site_label_1
_geom_torsion_atom_site_label_2
_geom_torsion_atom_site_label_3
_geom_torsion_atom_site_label_4
_geom_torsion
_geom_torsion_site_symmetry_1
_geom_torsion_site_symmetry_2
_geom_torsion_site_symmetry_3
_geom_torsion_site_symmetry_4
_geom_torsion_publ_flag
Ni1 S1 C8 C7 -86.1(2) . . . . ?
Ni1 S3 C24 C23 -164.90(19) 3_666 . . . ?
Ni1 S5 C40 C39 -103.9(2) . . . . ?
Ni1 S6 C48 C47 177.11(16) . . . . ?
C1 C2 C3 C4 1.3(5) . . . . ?
C1 C7 C8 S1 179.5(2) . . . . ?
Ni2 S1 C8 C7 177.59(17) . . . . ?
Ni2 S2 C16 C15 57.5(2) . . . . ?
Ni2 S4 C32 C31 91.8(2) . . . . ?
Ni2 S5 C40 C39 163.61(18) . . . . ?
C2 C1 C6 C5 1.0(5) . . . . ?
C2 C1 C7 C8 140.6(3) . . . . ?
C2 C3 C4 C5 -0.2(5) . . . . ?
Ni3 S2 C16 C15 144.6(2) . . . . ?
Ni3 S3 C24 C23 -79.5(2) . . . . ?
Ni3 S4 C32 C31 -173.41(16) . . . . ?
Ni3 S6 C48 C47 86.5(2) 3_666 . . . ?
C3 C4 C5 C6 -0.5(5) . . . . ?
C4 C5 C6 C1 0.0(5) . . . . ?
C6 C1 C2 C3 -1.7(5) . . . . ?
C6 C1 C7 C8 -42.6(4) . . . . ?
C7 C1 C2 C3 175.2(3) . . . . ?
C7 C1 C6 C5 -175.8(3) . . . . ?
C9 C10 C11 C12 0.1(5) . . . . ?
C9 C15 C16 S2 62.5(3) . . . . ?
C10 C9 C14 C13 -0.8(5) . . . . ?
C10 C9 C15 C16 -149.2(3) . . . . ?
C10 C11 C12 C13 -0.4(5) . . . . ?
C11 C12 C13 C14 0.1(6) . . . . ?
C12 C13 C14 C9 0.5(5) . . . . ?
C14 C9 C10 C11 0.5(5) . . . . ?
C14 C9 C15 C16 33.4(4) . . . . ?
C15 C9 C10 C11 -177.0(3) . . . . ?
C15 C9 C14 C13 176.6(3) . . . . ?
C17 C18 C19 C20 0.5(6) . . . . ?
C17 C23 C24 S3 -62.9(3) . . . . ?
C18 C17 C22 C21 -0.1(5) . . . . ?
C18 C17 C23 C24 129.6(3) . . . . ?
C18 C19 C20 C21 -1.0(6) . . . . ?
C19 C20 C21 C22 0.9(6) . . . . ?
C20 C21 C22 C17 -0.4(5) . . . . ?
C22 C17 C18 C19 0.0(5) . . . . ?
C22 C17 C23 C24 -51.2(4) . . . . ?
C23 C17 C18 C19 179.3(3) . . . . ?
C23 C17 C22 C21 -179.3(3) . . . . ?
C25 C26 C27 C28 0.4(5) . . . . ?
C25 C31 C32 S4 -167.5(2) . . . . ?
C26 C25 C30 C29 1.0(5) . . . . ?
C26 C25 C31 C32 52.0(4) . . . . ?
C26 C27 C28 C29 0.9(5) . . . . ?
C27 C28 C29 C30 -1.2(5) . . . . ?
C28 C29 C30 C25 0.2(5) . . . . ?
C30 C25 C26 C27 -1.3(4) . . . . ?
C30 C25 C31 C32 -131.4(3) . . . . ?
C31 C25 C26 C27 175.3(3) . . . . ?
C31 C25 C30 C29 -175.7(3) . . . . ?
C33 C34 C35 C36 -0.2(5) . . . . ?
C33 C39 C40 S5 -162.2(2) . . . . ?
C34 C33 C38 C37 -0.7(5) . . . . ?
C34 C33 C39 C40 -98.5(3) . . . . ?
C34 C35 C36 C37 0.3(5) . . . . ?
C35 C36 C37 C38 -0.6(6) . . . . ?
C36 C37 C38 C33 0.8(6) . . . . ?
C38 C33 C34 C35 0.4(5) . . . . ?
C38 C33 C39 C40 82.8(4) . . . . ?
C39 C33 C34 C35 -178.3(3) . . . . ?
C39 C33 C38 C37 178.1(3) . . . . ?
C41 C42 C43 C44 -0.1(5) . . . . ?
C41 C47 C48 S6 -175.3(2) . . . . ?
C42 C41 C46 C45 -0.6(5) . . . . ?
C42 C41 C47 C48 61.3(4) . . . . ?
C42 C43 C44 C45 -0.2(5) . . . . ?
C43 C44 C45 C46 0.1(5) . . . . ?
C44 C45 C46 C41 0.3(5) . . . . ?
C46 C41 C42 C43 0.5(5) . . . . ?
C46 C41 C47 C48 -119.0(3) . . . . ?
C47 C41 C42 C43 -179.8(3) . . . . ?
C47 C41 C46 C45 179.7(3) . . . . ?
